data_2226157
loop_
_publ_author_name
'Raza, Abdul Rauf'
'Rubab, Syeda Laila'
'Tahir, M. Nawaz'

_publ_section_title
;
 2-Methylamino-5-nitrobenzoic acid
;
_journal_coeditor_code HB5463
_journal_issue 6
_journal_name_full 'Acta Crystallographica Section E'
_journal_page_first o1484
_journal_paper_doi 10.1107/S160053681001946X
_journal_volume 66
_journal_year 2010
_chemical_formula_iupac 'C8 H8 N2 O4'
_chemical_formula_moiety 'C8 H8 N2 O4'
_chemical_formula_sum 'C8 H8 N2 O4'
_chemical_formula_weight 196.16
_chemical_name_systematic
;
2-Methylamino-5-nitrobenzoic acid
;
_space_group_IT_number 14
_symmetry_cell_setting monoclinic
_symmetry_space_group_name_Hall '-P 2ybc'
_symmetry_space_group_name_H-M 'P 1 21/c 1'
_atom_sites_solution_hydrogens geom
_atom_sites_solution_primary direct
_atom_sites_solution_secondary difmap
_audit_creation_method SHELXL-97
_cell_angle_alpha 90
_cell_angle_beta 103.673(6)
_cell_angle_gamma 90
_cell_formula_units_Z 4
_cell_length_a 7.2541(12)
_cell_length_b 14.037(2)
_cell_length_c 8.5972(14)
_cell_measurement_reflns_used 931
_cell_measurement_temperature 296(2)
_cell_measurement_theta_max 26.00
_cell_measurement_theta_min 2.84
_cell_volume 850.6(2)
_computing_cell_refinement 'SAINT (Bruker, 2007)'
_computing_data_collection 'APEX2 (Bruker, 2007)'
_computing_data_reduction 'SAINT (Bruker, 2007)'
_computing_molecular_graphics 'ORTEP-3 for Windows (Farrugia, 1997) and PLATON (Spek, 2009)'
_computing_publication_material
;
WinGX (Farrugia, 1999) and PLATON (Spek, 2009)
;
_computing_structure_refinement 'SHELXL97 (Sheldrick, 2008)'
_computing_structure_solution 'SHELXS97 (Sheldrick, 2008)'
_diffrn_ambient_temperature 296(2)
_diffrn_detector_area_resol_mean 7.50
_diffrn_measured_fraction_theta_full 0.995
_diffrn_measured_fraction_theta_max 0.995
_diffrn_measurement_device_type 'Bruker Kappa APEXII CCD'
_diffrn_measurement_method \w
_diffrn_radiation_monochromator graphite
_diffrn_radiation_source 'fine-focus sealed tube'
_diffrn_radiation_type MoK\a
_diffrn_radiation_wavelength 0.71073
_diffrn_reflns_av_R_equivalents 0.0511
_diffrn_reflns_av_sigmaI/netI 0.0523
_diffrn_reflns_limit_h_max 8
_diffrn_reflns_limit_h_min -8
_diffrn_reflns_limit_k_max 12
_diffrn_reflns_limit_k_min -17
_diffrn_reflns_limit_l_max 10
_diffrn_reflns_limit_l_min -10
_diffrn_reflns_number 6739
_diffrn_reflns_theta_full 26.00
_diffrn_reflns_theta_max 26.00
_diffrn_reflns_theta_min 2.84
_diffrn_standards_number 0
_exptl_absorpt_coefficient_mu 0.125
_exptl_absorpt_correction_T_max 0.988
_exptl_absorpt_correction_T_min 0.979
_exptl_absorpt_correction_type multi-scan
_exptl_absorpt_process_details '(SADABS; Bruker, 2005)'
_exptl_crystal_colour colorless
_exptl_crystal_density_diffrn 1.532
_exptl_crystal_density_method 'not measured'
_exptl_crystal_description needle
_exptl_crystal_F_000 408
_exptl_crystal_size_max 0.34
_exptl_crystal_size_mid 0.12
_exptl_crystal_size_min 0.10
_refine_diff_density_max 0.250
_refine_diff_density_min -0.269
_refine_ls_goodness_of_fit_ref 0.948
_refine_ls_hydrogen_treatment constr
_refine_ls_matrix_type full
_refine_ls_number_parameters 129
_refine_ls_number_reflns 1667
_refine_ls_number_restraints 0
_refine_ls_restrained_S_all 0.948
_refine_ls_R_factor_all 0.1027
_refine_ls_R_factor_gt 0.0506
_refine_ls_shift/su_max 0.000
_refine_ls_shift/su_mean 0.000
_refine_ls_structure_factor_coef Fsqd
_refine_ls_weighting_details 'calc w=1/[\s^2^(Fo^2^)+(0.0901P)^2^] where P=(Fo^2^+2Fc^2^)/3'
_refine_ls_weighting_scheme calc
_refine_ls_wR_factor_gt 0.1264
_refine_ls_wR_factor_ref 0.1564
_reflns_number_gt 931
_reflns_number_total 1667
_reflns_threshold_expression I>2\s(I)
_cod_data_source_file hb5463.cif
_cod_data_source_block I
_cod_original_sg_symbol_H-M 'P 21/c'
_cod_database_code 2226157
_cod_database_fobs_code 2226157

loop_
_symmetry_equiv_pos_site_id
_symmetry_equiv_pos_as_xyz
1 x,y,z
2 -x,1/2+y,1/2-z
3 -x,-y,-z
4 x,1/2-y,1/2+z

loop_
_atom_site_aniso_label
_atom_site_aniso_U_11
_atom_site_aniso_U_22
_atom_site_aniso_U_33
_atom_site_aniso_U_12
_atom_site_aniso_U_13
_atom_site_aniso_U_23
O1 0.0570(13) 0.0296(10) 0.0792(14) 0.0016(8) 0.0367(11) 0.0003(9)
O2 0.0657(13) 0.0256(11) 0.0921(16) 0.0005(9) 0.0418(12) -0.0015(9)
O3 0.0793(16) 0.0436(12) 0.1119(19) -0.0089(10) 0.0550(14) 0.0108(12)
O4 0.0582(13) 0.0610(13) 0.0958(17) 0.0082(10) 0.0448(12) 0.0052(12)
N1 0.0541(14) 0.0254(11) 0.0716(16) -0.0034(10) 0.0363(13) -0.0040(10)
N2 0.0497(15) 0.0443(14) 0.0687(17) 0.0010(12) 0.0273(13) 0.0050(12)
C1 0.0406(15) 0.0224(12) 0.0464(16) 0.0003(10) 0.0156(12) -0.0020(10)
C2 0.0416(15) 0.0307(13) 0.0447(15) -0.0026(11) 0.0160(13) -0.0013(11)
C3 0.0464(16) 0.0261(12) 0.0584(17) 0.0005(11) 0.0216(14) -0.0032(12)
C4 0.0461(16) 0.0333(15) 0.0586(18) 0.0050(12) 0.0212(14) -0.0029(12)
C5 0.0414(15) 0.0366(15) 0.0497(16) -0.0023(11) 0.0190(13) 0.0030(12)
C6 0.0438(15) 0.0288(13) 0.0502(16) -0.0012(11) 0.0137(13) -0.0003(11)
C7 0.0467(16) 0.0264(14) 0.0494(16) -0.0001(11) 0.0141(14) -0.0006(12)
C8 0.069(2) 0.0257(14) 0.076(2) -0.0092(12) 0.0404(16) -0.0070(13)

loop_
_atom_site_type_symbol
_atom_site_label
_atom_site_fract_x
_atom_site_fract_y
_atom_site_fract_z
_atom_site_U_iso_or_equiv
_atom_site_thermal_displace_type
_atom_site_calc_flag
_atom_site_refinement_flags
_atom_site_occupancy
O O1 0.5419(3) 0.38658(12) 0.5049(2) 0.0518(7) Uani . . 1.000
O O2 0.7127(3) 0.49628(11) 0.4158(3) 0.0573(8) Uani . . 1.000
O O3 1.2269(3) 0.42409(14) 0.1896(3) 0.0729(9) Uani . . 1.000
O O4 1.3096(3) 0.27893(14) 0.1606(3) 0.0672(8) Uani . . 1.000
N N1 0.6259(3) 0.20268(13) 0.4642(3) 0.0468(8) Uani . . 1.000
N N2 1.2080(3) 0.33798(16) 0.2050(3) 0.0520(9) Uani . . 1.000
C C1 0.7967(3) 0.33700(15) 0.3914(3) 0.0356(8) Uani . . 1.000
C C2 0.7635(3) 0.23711(16) 0.4028(3) 0.0380(8) Uani . . 1.000
C C3 0.8868(3) 0.17368(17) 0.3470(3) 0.0421(9) Uani . . 1.000
C C4 1.0304(4) 0.20647(17) 0.2851(3) 0.0445(9) Uani . . 1.000
C C5 1.0588(3) 0.30381(17) 0.2745(3) 0.0412(9) Uani . . 1.000
C C6 0.9435(4) 0.36766(16) 0.3270(3) 0.0405(8) Uani . . 1.000
C C7 0.6728(4) 0.40694(16) 0.4424(3) 0.0404(9) Uani . . 1.000
C C8 0.5800(4) 0.10286(17) 0.4683(4) 0.0530(11) Uani . . 1.000
H H1 0.55963 0.24247 0.50427 0.0562 Uiso . . 1.000
H H2 0.63612 0.53160 0.44325 0.0859 Uiso . . 1.000
H H3 0.86864 0.10833 0.35312 0.0505 Uiso . . 1.000
H H4 1.10970 0.16375 0.24988 0.0534 Uiso . . 1.000
H H6 0.96473 0.43263 0.31904 0.0486 Uiso . . 1.000
H H8A 0.68822 0.06878 0.52857 0.0796 Uiso . . 1.000
H H8B 0.54575 0.07839 0.36101 0.0796 Uiso . . 1.000
H H8C 0.47552 0.09499 0.51789 0.0796 Uiso . . 1.000

loop_
_atom_type_symbol
_atom_type_description
_atom_type_scat_dispersion_real
_atom_type_scat_dispersion_imag
_atom_type_scat_source
C C 0.0033 0.0016 'International Tables Vol C Tables 4.2.6.8 and 6.1.1.4'
H H 0.0000 0.0000 'International Tables Vol C Tables 4.2.6.8 and 6.1.1.4'
N N 0.0061 0.0033 'International Tables Vol C Tables 4.2.6.8 and 6.1.1.4'
O O 0.0106 0.0060 'International Tables Vol C Tables 4.2.6.8 and 6.1.1.4'

loop_
_geom_angle_atom_site_label_1
_geom_angle_atom_site_label_2
_geom_angle_atom_site_label_3
_geom_angle_site_symmetry_1
_geom_angle_site_symmetry_2
_geom_angle_site_symmetry_3
_geom_angle
_geom_angle_publ_flag
C7 O2 H2 . . . 109.00 no
C2 N1 C8 . . . 124.3(2) no
O3 N2 C5 . . . 119.2(2) no
O4 N2 C5 . . . 118.1(2) no
O3 N2 O4 . . . 122.7(2) no
C2 N1 H1 . . . 118.00 no
C8 N1 H1 . . . 118.00 no
C6 C1 C7 . . . 119.8(2) no
C2 C1 C6 . . . 119.5(2) no
C2 C1 C7 . . . 120.7(2) no
N1 C2 C3 . . . 119.9(2) no
N1 C2 C1 . . . 122.7(2) no
C1 C2 C3 . . . 117.4(2) no
C2 C3 C4 . . . 121.5(2) no
C3 C4 C5 . . . 119.9(2) no
C4 C5 C6 . . . 120.6(2) no
N2 C5 C4 . . . 119.6(2) no
N2 C5 C6 . . . 119.7(2) no
C1 C6 C5 . . . 121.1(2) no
O1 C7 O2 . . . 121.4(2) no
O1 C7 C1 . . . 124.5(2) no
O2 C7 C1 . . . 114.2(2) no
C2 C3 H3 . . . 119.00 no
C4 C3 H3 . . . 119.00 no
C3 C4 H4 . . . 120.00 no
C5 C4 H4 . . . 120.00 no
C1 C6 H6 . . . 119.00 no
C5 C6 H6 . . . 119.00 no
N1 C8 H8A . . . 109.00 no
N1 C8 H8B . . . 109.00 no
N1 C8 H8C . . . 109.00 no
H8A C8 H8B . . . 109.00 no
H8A C8 H8C . . . 110.00 no
H8B C8 H8C . . . 109.00 no

loop_
_geom_bond_atom_site_label_1
_geom_bond_atom_site_label_2
_geom_bond_site_symmetry_1
_geom_bond_site_symmetry_2
_geom_bond_distance
_geom_bond_publ_flag
O1 C7 . . 1.230(4) no
O2 C7 . . 1.319(3) no
O3 N2 . . 1.227(3) no
O4 N2 . . 1.228(3) no
O2 H2 . . 0.8200 no
N1 C8 . . 1.443(3) no
N1 C2 . . 1.326(3) no
N2 C5 . . 1.437(3) no
N1 H1 . . 0.8600 no
C1 C7 . . 1.466(3) no
C1 C2 . . 1.430(3) no
C1 C6 . . 1.380(4) no
C2 C3 . . 1.423(3) no
C3 C4 . . 1.357(4) no
C4 C5 . . 1.388(3) no
C5 C6 . . 1.373(4) no
C3 H3 . . 0.9300 no
C4 H4 . . 0.9300 no
C6 H6 . . 0.9300 no
C8 H8A . . 0.9600 no
C8 H8B . . 0.9600 no
C8 H8C . . 0.9600 no

loop_
_geom_hbond_atom_site_label_D
_geom_hbond_atom_site_label_H
_geom_hbond_atom_site_label_A
_geom_hbond_site_symmetry_A
_geom_hbond_distance_DH
_geom_hbond_distance_HA
_geom_hbond_distance_DA
_geom_hbond_angle_DHA
_geom_hbond_publ_flag
N1 H1 O1 . 0.86 2.03 2.694(3) 134 yes
N1 H1 O4 4_455 0.86 2.52 3.165(3) 133 yes
O2 H2 O1 3_666 0.82 1.86 2.679(3) 177 yes

loop_
_geom_torsion_atom_site_label_1
_geom_torsion_atom_site_label_2
_geom_torsion_atom_site_label_3
_geom_torsion_atom_site_label_4
_geom_torsion_site_symmetry_1
_geom_torsion_site_symmetry_2
_geom_torsion_site_symmetry_3
_geom_torsion_site_symmetry_4
_geom_torsion
_geom_torsion_publ_flag
C8 N1 C2 C1 . . . . 175.8(3) no
C8 N1 C2 C3 . . . . -5.1(4) no
O3 N2 C5 C4 . . . . 176.8(3) no
O3 N2 C5 C6 . . . . -2.0(4) no
O4 N2 C5 C4 . . . . -1.9(4) no
O4 N2 C5 C6 . . . . 179.4(3) no
C6 C1 C2 N1 . . . . 179.6(2) no
C6 C1 C2 C3 . . . . 0.4(4) no
C7 C1 C2 N1 . . . . -2.5(4) no
C7 C1 C2 C3 . . . . 178.4(2) no
C2 C1 C6 C5 . . . . -0.4(4) no
C7 C1 C6 C5 . . . . -178.3(2) no
C2 C1 C7 O1 . . . . 4.1(4) no
C2 C1 C7 O2 . . . . -175.9(2) no
C6 C1 C7 O1 . . . . -178.0(2) no
C6 C1 C7 O2 . . . . 2.0(4) no
N1 C2 C3 C4 . . . . -179.3(2) no
C1 C2 C3 C4 . . . . -0.1(4) no
C2 C3 C4 C5 . . . . -0.3(4) no
C3 C4 C5 N2 . . . . -178.4(2) no
C3 C4 C5 C6 . . . . 0.4(4) no
N2 C5 C6 C1 . . . . 178.7(2) no
C4 C5 C6 C1 . . . . 0.0(4) no

loop_
_cod_related_entry_id
_cod_related_entry_database
_cod_related_entry_code
1 ChemSpider 558453
